data_7711604
loop_
_publ_author_name
'Yoshigoe, Yusuke'
'Hashizume, Keiichiro'
'Saito, Shinichi'

_publ_section_title
;
 Synthesis and stereochemistry of chiral aza-boraspirobifluorenes with
 tetrahedral boron-stereogenic centers
;
_journal_name_full 'Dalton Transactions'
_journal_paper_doi 10.1039/D2DT03303H
_journal_year 2022
_chemical_formula_moiety 'C24 H15 B F3 N'
_chemical_formula_sum 'C24 H15 B F3 N'
_chemical_formula_weight 385.18
_space_group_crystal_system monoclinic
_space_group_IT_number 14
_space_group_name_Hall '-P 2ybc'
_space_group_name_H-M_alt 'P 1 21/c 1'
_atom_sites_solution_hydrogens geom
_atom_sites_solution_primary dual
_audit_creation_date 2022-02-28
_audit_creation_method
;
Olex2 1.3
(compiled 2020.11.12 svn.r5f609507 for OlexSys, GUI svn.r6408)
;
_audit_update_record
;
2022-08-23 deposited with the CCDC.	2022-10-27 downloaded from the CCDC.
;
_cell_angle_alpha 90
_cell_angle_beta 110.4660(10)
_cell_angle_gamma 90
_cell_formula_units_Z 4
_cell_length_a 13.3393(5)
_cell_length_b 9.3980(3)
_cell_length_c 15.5279(5)
_cell_measurement_reflns_used 7675
_cell_measurement_temperature 273(2)
_cell_measurement_theta_max 29.858
_cell_measurement_theta_min 2.58
_cell_volume 1823.75(11)
_computing_cell_refinement 'SAINT V8.40A (Bruker, 2019)'
_computing_data_reduction 'SAINT V8.40A (Bruker, 2019)'
_computing_molecular_graphics 'Olex2 1.3 (Dolomanov et al., 2009)'
_computing_publication_material 'Olex2 1.3 (Dolomanov et al., 2009)'
_computing_structure_refinement 'SHELXL 2018/3 (Sheldrick, 2015)'
_computing_structure_solution 'SHELXT 2014/5 (Sheldrick, 2014)'
_diffrn_ambient_temperature 273.15
_diffrn_detector_area_resol_mean 8
_diffrn_measured_fraction_theta_full 0.999
_diffrn_measured_fraction_theta_max 0.843
_diffrn_measurement_device_type 'Bruker SMART APEX CCD area detector'
_diffrn_measurement_method '\w and \f scans'
_diffrn_radiation_monochromator graphite
_diffrn_radiation_type MoK\a
_diffrn_radiation_wavelength 0.71073
_diffrn_reflns_av_R_equivalents 0.0436
_diffrn_reflns_av_unetI/netI 0.0394
_diffrn_reflns_Laue_measured_fraction_full 0.999
_diffrn_reflns_Laue_measured_fraction_max 0.843
_diffrn_reflns_limit_h_max 18
_diffrn_reflns_limit_h_min -16
_diffrn_reflns_limit_k_max 12
_diffrn_reflns_limit_k_min -13
_diffrn_reflns_limit_l_max 20
_diffrn_reflns_limit_l_min -20
_diffrn_reflns_number 23000
_diffrn_reflns_point_group_measured_fraction_full 0.999
_diffrn_reflns_point_group_measured_fraction_max 0.843
_diffrn_reflns_theta_full 25.242
_diffrn_reflns_theta_max 31.125
_diffrn_reflns_theta_min 2.580
_diffrn_source 'sealed tube'
_diffrn_source_current 1.4
_diffrn_source_power 0.07
_diffrn_source_voltage 50.0
_diffrn_standards_number 0
_exptl_absorpt_coefficient_mu 0.102
_exptl_absorpt_correction_T_max 0.7462
_exptl_absorpt_correction_T_min 0.6993
_exptl_absorpt_correction_type multi-scan
_exptl_absorpt_process_details
;
SADABS-2016/2 (Bruker,2016/2) was used for absorption correction.
wR2(int) was 0.1263 before and 0.0537 after correction.
The Ratio of minimum to maximum transmission is 0.9371.
The \l/2 correction factor is Not present.
;
_exptl_crystal_colour colourless
_exptl_crystal_colour_primary colourless
_exptl_crystal_density_diffrn 1.403
_exptl_crystal_description block
_exptl_crystal_F_000 792
_exptl_crystal_preparation diffusion
_exptl_crystal_recrystallization_method diffusion
_exptl_crystal_size_max 0.02
_exptl_crystal_size_mid 0.02
_exptl_crystal_size_min 0.02
_refine_diff_density_max 0.518
_refine_diff_density_min -0.338
_refine_diff_density_rms 0.088
_refine_ls_extinction_coef 0.026(2)
_refine_ls_extinction_expression Fc^*^=kFc[1+0.001xFc^2^\l^3^/sin(2\q)]^-1/4^
_refine_ls_extinction_method 'SHELXL-2018/3 (Sheldrick 2018)'
_refine_ls_goodness_of_fit_ref 1.181
_refine_ls_hydrogen_treatment constr
_refine_ls_matrix_type full
_refine_ls_number_parameters 291
_refine_ls_number_reflns 4967
_refine_ls_number_restraints 102
_refine_ls_restrained_S_all 1.222
_refine_ls_R_factor_all 0.0950
_refine_ls_R_factor_gt 0.0742
_refine_ls_shift/su_max 0.000
_refine_ls_shift/su_mean 0.000
_refine_ls_structure_factor_coef Fsqd
_refine_ls_weighting_details 'w=1/[\s^2^(Fo^2^)+(0.0390P)^2^+2.3792P] where P=(Fo^2^+2Fc^2^)/3'
_refine_ls_weighting_scheme calc
_refine_ls_wR_factor_gt 0.1663
_refine_ls_wR_factor_ref 0.1756
_reflns_Friedel_coverage 0.000
_reflns_number_gt 3967
_reflns_number_total 4967
_reflns_threshold_expression 'I > 2\s(I)'
_cod_data_source_file d2dt03303h2.cif
_cod_data_source_block 220228_ysg_hashizume_02_0m_a
_cod_database_code 7711604
_shelx_shelxl_version_number 2018/3
_shelx_space_group_comment
;
The symmetry employed for this shelxl refinement is uniquely defined
by the following loop, which should always be used as a source of
symmetry information in preference to the above space-group names.
They are only intended as comments.
;
_shelx_estimated_absorpt_t_max 0.998
_shelx_estimated_absorpt_t_min 0.998
_olex2_refinement_description
;
1. Fixed Uiso
 At 1.2 times of:
  All C(H) groups
2. Restrained distances
 F3-F1 \\sim F3-F2 \\sim F1-F2 \\sim F1A-F2A \\sim F1A-F3A \\sim F2A-F3A
 with sigma of 0.04
 C27-F3 \\sim C27-C2 \\sim C27-F1 \\sim C27-F2 \\sim C27-F1A \\sim C27-F2A
\\sim C27-F3A
 with sigma of 0.02
3. Rigid body (RIGU) restrains
 C27, F2, F3, F1, C2
 with sigma for 1-2 distances of 0.004 and sigma for 1-3 distances of 0.004
 C27, F1A, F2A, F3A, C2
 with sigma for 1-2 distances of 0.004 and sigma for 1-3 distances of 0.004
 C6, C7, C13
 with sigma for 1-2 distances of 0.002 and sigma for 1-3 distances of 0.002
4. Others
 Sof(F1A)=Sof(F2A)=Sof(F3A)=1-FVAR(1)
 Sof(F3)=Sof(F1)=Sof(F2)=FVAR(1)
5.a Aromatic/amide H refined with riding coordinates:
 C3(H3), C7(H7), C8(H8), C9(H9), C10(H10), C11(H11), C16(H16), C17(H17),
 C18(H18), C19(H19), C20(H20), C21(H21), C24(H24), C25(H25), C26(H26)
;
_olex2_exptl_crystal_mounting_method cryoroop
_olex2_submission_special_instructions 'No special instructions were received'

loop_
_space_group_symop_operation_xyz
'x, y, z'
'-x, y+1/2, -z+1/2'
'-x, -y, -z'
'x, -y-1/2, z-1/2'

loop_
_atom_site_label
_atom_site_type_symbol
_atom_site_fract_x
_atom_site_fract_y
_atom_site_fract_z
_atom_site_U_iso_or_equiv
_atom_site_adp_type
_atom_site_occupancy
_atom_site_site_symmetry_order
_atom_site_calc_flag
_atom_site_refinement_flags_posn
_atom_site_refinement_flags_adp
_atom_site_refinement_flags_occupancy
_atom_site_disorder_assembly
_atom_site_disorder_group
N1 N 0.18590(17) 0.5502(2) 0.47879(14) 0.0316(5) Uani 1 1 d . . . . .
F3 F 0.4020(14) 0.168(2) 0.1446(6) 0.079(4) Uani 0.56(3) 1 d D . P A 1
C2 C 0.3926(2) 0.2811(2) 0.27906(17) 0.0288(5) Uani 1 1 d D . . . .
C3 C 0.29326(19) 0.3378(2) 0.22847(15) 0.0268(5) Uani 1 1 d . . . . .
H3 H 0.260196 0.314201 0.166825 0.032 Uiso 1 1 calc R U . . .
C4 C 0.24377(18) 0.4305(2) 0.27116(15) 0.0238(4) Uani 1 1 d . . . . .
C5 C 0.29295(18) 0.4682(2) 0.36434(15) 0.0249(5) Uani 1 1 d . . . . .
C6 C 0.27198(18) 0.7374(2) 0.42554(15) 0.0252(5) Uani 1 1 d . . . . .
C7 C 0.3208(2) 0.8336(3) 0.38564(19) 0.0437(7) Uani 1 1 d . . . . .
H7 H 0.330453 0.809927 0.330922 0.052 Uiso 1 1 calc R U . . .
C8 C 0.3553(3) 0.9639(4) 0.4254(2) 0.0515(8) Uani 1 1 d . . . . .
H8 H 0.388163 1.027064 0.397509 0.062 Uiso 1 1 calc R U . . .
C9 C 0.3415(2) 1.0016(3) 0.5067(2) 0.0453(7) Uani 1 1 d . . . . .
H9 H 0.364578 1.090116 0.532812 0.054 Uiso 1 1 calc R U . . .
C10 C 0.1340(2) 0.5371(3) 0.6369(2) 0.0409(6) Uani 1 1 d . . . . .
H10 H 0.115993 0.531701 0.689520 0.049 Uiso 1 1 calc R U . . .
C11 C 0.1816(2) 0.6582(3) 0.61895(16) 0.0314(5) Uani 1 1 d . . . . .
H11 H 0.196014 0.735398 0.658884 0.038 Uiso 1 1 calc R U . . .
C12 C 0.20783(18) 0.6622(2) 0.53965(15) 0.0246(5) Uani 1 1 d . . . . .
C13 C 0.25937(18) 0.7770(2) 0.50754(15) 0.0252(5) Uani 1 1 d . . . . .
C14 C 0.11980(19) 0.5925(2) 0.29549(15) 0.0265(5) Uani 1 1 d . . . . .
C15 C 0.13900(18) 0.5022(2) 0.23047(15) 0.0241(4) Uani 1 1 d . . . . .
C16 C 0.0639(2) 0.4873(2) 0.14214(15) 0.0287(5) Uani 1 1 d . . . . .
H16 H 0.078082 0.428901 0.099395 0.034 Uiso 1 1 calc R U . . .
C17 C -0.0323(2) 0.5607(3) 0.11876(17) 0.0334(5) Uani 1 1 d . . . . .
H17 H -0.083863 0.548856 0.060681 0.040 Uiso 1 1 calc R U . . .
C18 C -0.0521(2) 0.6516(3) 0.18138(17) 0.0345(6) Uani 1 1 d . . . . .
H18 H -0.116502 0.700903 0.165250 0.041 Uiso 1 1 calc R U . . .
C19 C 0.0250(2) 0.6688(3) 0.26860(17) 0.0319(5) Uani 1 1 d . . . . .
H19 H 0.012522 0.732685 0.309481 0.038 Uiso 1 1 calc R U . . .
C20 C 0.39058(19) 0.4056(3) 0.41426(16) 0.0295(5) Uani 1 1 d . . . . .
H20 H 0.422567 0.425463 0.476592 0.035 Uiso 1 1 calc R U . . .
C21 C 0.4410(2) 0.3135(3) 0.37186(17) 0.0313(5) Uani 1 1 d . . . . .
H21 H 0.506947 0.273712 0.405569 0.038 Uiso 1 1 calc R U . . .
F1 F 0.4545(8) 0.0518(7) 0.2691(7) 0.052(2) Uani 0.56(3) 1 d D . P A 1
F2 F 0.5477(7) 0.2218(13) 0.2501(10) 0.062(2) Uani 0.56(3) 1 d D . P A 1
C24 C 0.1391(2) 0.4316(3) 0.4984(2) 0.0406(6) Uani 1 1 d . . . . .
H24 H 0.124697 0.354485 0.458417 0.049 Uiso 1 1 calc R U . . .
C25 C 0.1130(2) 0.4241(3) 0.5765(2) 0.0469(7) Uani 1 1 d . . . . .
H25 H 0.080959 0.342319 0.588611 0.056 Uiso 1 1 calc R U . . .
C26 C 0.2938(2) 0.9085(3) 0.54889(18) 0.0331(5) Uani 1 1 d . . . . .
H26 H 0.284797 0.932708 0.603782 0.040 Uiso 1 1 calc R U . . .
C27 C 0.4471(2) 0.1834(3) 0.23422(18) 0.0386(6) Uani 1 1 d D . . . .
B2 B 0.2195(2) 0.5851(3) 0.39152(18) 0.0301(6) Uani 1 1 d . . . . .
F1A F 0.5528(7) 0.200(2) 0.2627(10) 0.061(3) Uani 0.44(3) 1 d D . P A 2
F2A F 0.4128(16) 0.204(3) 0.1435(6) 0.070(4) Uani 0.44(3) 1 d D . P A 2
F3A F 0.429(2) 0.0464(11) 0.241(2) 0.100(5) Uani 0.44(3) 1 d D . P A 2

loop_
_atom_site_aniso_label
_atom_site_aniso_U_11
_atom_site_aniso_U_22
_atom_site_aniso_U_33
_atom_site_aniso_U_23
_atom_site_aniso_U_13
_atom_site_aniso_U_12
N1 0.0336(11) 0.0320(11) 0.0307(10) -0.0063(8) 0.0134(9) -0.0004(9)
F3 0.100(5) 0.084(7) 0.045(3) -0.018(3) 0.014(3) 0.053(5)
C2 0.0361(13) 0.0231(10) 0.0335(12) 0.0021(9) 0.0199(10) 0.0012(9)
C3 0.0366(13) 0.0224(10) 0.0247(11) -0.0008(8) 0.0151(9) -0.0012(9)
C4 0.0316(12) 0.0186(9) 0.0248(10) -0.0003(8) 0.0142(9) -0.0046(8)
C5 0.0298(12) 0.0224(10) 0.0259(11) -0.0028(8) 0.0139(9) -0.0055(9)
C6 0.0266(11) 0.0278(11) 0.0228(10) -0.0040(8) 0.0107(8) 0.0002(9)
C7 0.0438(15) 0.0615(18) 0.0318(13) 0.0042(12) 0.0209(12) 0.0008(14)
C8 0.0471(17) 0.0541(19) 0.0584(19) 0.0169(15) 0.0247(15) -0.0106(14)
C9 0.0433(16) 0.0314(14) 0.0587(18) 0.0022(13) 0.0147(14) -0.0089(12)
C10 0.0450(16) 0.0387(14) 0.0486(16) 0.0135(12) 0.0283(13) 0.0078(12)
C11 0.0391(13) 0.0313(12) 0.0274(12) -0.0016(9) 0.0162(10) 0.0047(10)
C12 0.0269(11) 0.0229(10) 0.0249(11) -0.0016(8) 0.0100(9) 0.0010(8)
C13 0.0266(11) 0.0261(11) 0.0238(10) -0.0009(8) 0.0100(9) 0.0011(9)
C14 0.0327(12) 0.0251(11) 0.0254(11) -0.0013(8) 0.0147(9) -0.0035(9)
C15 0.0323(12) 0.0185(9) 0.0252(11) 0.0002(8) 0.0145(9) -0.0039(8)
C16 0.0409(13) 0.0248(11) 0.0226(11) 0.0000(8) 0.0137(10) -0.0021(10)
C17 0.0387(14) 0.0347(13) 0.0256(11) 0.0061(9) 0.0099(10) 0.0002(11)
C18 0.0362(13) 0.0361(13) 0.0339(13) 0.0104(10) 0.0156(11) 0.0071(11)
C19 0.0396(14) 0.0286(12) 0.0333(13) 0.0012(10) 0.0201(11) 0.0025(10)
C20 0.0308(12) 0.0299(12) 0.0284(11) -0.0034(9) 0.0112(9) -0.0040(10)
C21 0.0289(12) 0.0321(12) 0.0351(13) 0.0010(10) 0.0142(10) 0.0014(10)
F1 0.087(4) 0.023(2) 0.067(4) 0.010(2) 0.052(3) 0.021(2)
F2 0.070(4) 0.046(3) 0.101(7) 0.002(3) 0.070(4) 0.002(3)
C24 0.0351(14) 0.0300(13) 0.0603(17) -0.0173(12) 0.0212(13) -0.0041(11)
C25 0.0435(16) 0.0268(13) 0.082(2) 0.0085(13) 0.0360(16) 0.0003(11)
C26 0.0341(13) 0.0268(12) 0.0362(13) -0.0044(10) 0.0094(10) -0.0013(10)
C27 0.0493(15) 0.0350(13) 0.0395(14) 0.0053(11) 0.0255(12) 0.0103(12)
B2 0.0334(14) 0.0331(13) 0.0267(13) -0.0072(10) 0.0140(11) -0.0014(11)
F1A 0.044(3) 0.096(9) 0.043(4) 0.002(4) 0.015(3) 0.031(4)
F2A 0.095(6) 0.088(10) 0.034(3) 0.004(3) 0.034(4) 0.058(6)
F3A 0.184(12) 0.040(3) 0.135(12) -0.028(4) 0.128(10) -0.017(5)

loop_
_atom_type_symbol
_atom_type_description
_atom_type_scat_dispersion_real
_atom_type_scat_dispersion_imag
_atom_type_scat_source
C C 0.0033 0.0016 'International Tables Vol C Tables 4.2.6.8 and 6.1.1.4'
H H 0.0000 0.0000 'International Tables Vol C Tables 4.2.6.8 and 6.1.1.4'
B B 0.0013 0.0007 'International Tables Vol C Tables 4.2.6.8 and 6.1.1.4'
F F 0.0171 0.0103 'International Tables Vol C Tables 4.2.6.8 and 6.1.1.4'
N N 0.0061 0.0033 'International Tables Vol C Tables 4.2.6.8 and 6.1.1.4'

loop_
_geom_angle_atom_site_label_1
_geom_angle_atom_site_label_2
_geom_angle_atom_site_label_3
_geom_angle
_geom_angle_site_symmetry_1
_geom_angle_site_symmetry_3
_geom_angle_publ_flag
C12 N1 B2 111.64(19) . . ?
C24 N1 C12 118.4(2) . . ?
C24 N1 B2 129.9(2) . . ?
C3 C2 C21 120.5(2) . . ?
C3 C2 C27 119.9(2) . . ?
C21 C2 C27 119.6(2) . . ?
C2 C3 H3 120.4 . . ?
C2 C3 C4 119.2(2) . . ?
C4 C3 H3 120.4 . . ?
C3 C4 C5 121.2(2) . . ?
C3 C4 C15 128.0(2) . . ?
C5 C4 C15 110.82(19) . . ?
C4 C5 B2 109.3(2) . . ?
C20 C5 C4 118.4(2) . . ?
C20 C5 B2 132.3(2) . . ?
C7 C6 C13 117.5(2) . . ?
C7 C6 B2 131.1(2) . . ?
C13 C6 B2 111.3(2) . . ?
C6 C7 H7 119.4 . . ?
C8 C7 C6 121.2(3) . . ?
C8 C7 H7 119.4 . . ?
C7 C8 H8 119.8 . . ?
C7 C8 C9 120.4(3) . . ?
C9 C8 H8 119.8 . . ?
C8 C9 H9 119.9 . . ?
C26 C9 C8 120.2(3) . . ?
C26 C9 H9 119.9 . . ?
C11 C10 H10 120.1 . . ?
C11 C10 C25 119.8(2) . . ?
C25 C10 H10 120.1 . . ?
C10 C11 H11 120.7 . . ?
C10 C11 C12 118.5(2) . . ?
C12 C11 H11 120.7 . . ?
N1 C12 C11 121.8(2) . . ?
N1 C12 C13 110.11(19) . . ?
C11 C12 C13 128.1(2) . . ?
C6 C13 C12 109.7(2) . . ?
C6 C13 C26 122.2(2) . . ?
C26 C13 C12 128.1(2) . . ?
C15 C14 B2 109.8(2) . . ?
C19 C14 C15 118.1(2) . . ?
C19 C14 B2 132.1(2) . . ?
C14 C15 C4 110.45(19) . . ?
C16 C15 C4 128.4(2) . . ?
C16 C15 C14 121.2(2) . . ?
C15 C16 H16 120.4 . . ?
C17 C16 C15 119.2(2) . . ?
C17 C16 H16 120.4 . . ?
C16 C17 H17 119.7 . . ?
C18 C17 C16 120.5(2) . . ?
C18 C17 H17 119.7 . . ?
C17 C18 H18 120.1 . . ?
C17 C18 C19 119.7(2) . . ?
C19 C18 H18 120.1 . . ?
C14 C19 C18 121.2(2) . . ?
C14 C19 H19 119.4 . . ?
C18 C19 H19 119.4 . . ?
C5 C20 H20 119.6 . . ?
C5 C20 C21 120.7(2) . . ?
C21 C20 H20 119.6 . . ?
C2 C21 C20 119.9(2) . . ?
C2 C21 H21 120.1 . . ?
C20 C21 H21 120.1 . . ?
N1 C24 H24 119.5 . . ?
N1 C24 C25 121.1(2) . . ?
C25 C24 H24 119.5 . . ?
C10 C25 H25 119.8 . . ?
C24 C25 C10 120.4(3) . . ?
C24 C25 H25 119.8 . . ?
C9 C26 C13 118.5(2) . . ?
C9 C26 H26 120.8 . . ?
C13 C26 H26 120.8 . . ?
F3 C27 C2 116.4(8) . . ?
F3 C27 F1 105.6(8) . . ?
F3 C27 F2 106.5(9) . . ?
F1 C27 C2 111.1(5) . . ?
F2 C27 C2 111.9(6) . . ?
F2 C27 F1 104.4(6) . . ?
F1A C27 C2 114.0(8) . . ?
F1A C27 F2A 105.4(10) . . ?
F2A C27 C2 111.1(8) . . ?
F3A C27 C2 115.5(7) . . ?
F3A C27 F1A 106.7(10) . . ?
F3A C27 F2A 103.1(11) . . ?
N1 B2 C5 117.0(2) . . ?
N1 B2 C14 113.9(2) . . ?
C6 B2 N1 97.08(17) . . ?
C6 B2 C5 117.2(2) . . ?
C6 B2 C14 113.0(2) . . ?
C14 B2 C5 99.56(18) . . ?

loop_
_geom_bond_atom_site_label_1
_geom_bond_atom_site_label_2
_geom_bond_distance
_geom_bond_site_symmetry_2
_geom_bond_publ_flag
N1 C12 1.376(3) . ?
N1 C24 1.363(3) . ?
N1 B2 1.603(3) . ?
F3 C27 1.317(9) . ?
C2 C3 1.388(3) . ?
C2 C21 1.391(3) . ?
C2 C27 1.487(3) . ?
C3 H3 0.9300 . ?
C3 C4 1.393(3) . ?
C4 C5 1.409(3) . ?
C4 C15 1.479(3) . ?
C5 C20 1.392(3) . ?
C5 B2 1.623(3) . ?
C6 C7 1.381(4) . ?
C6 C13 1.392(3) . ?
C6 B2 1.600(4) . ?
C7 H7 0.9300 . ?
C7 C8 1.377(5) . ?
C8 H8 0.9300 . ?
C8 C9 1.383(5) . ?
C9 H9 0.9300 . ?
C9 C26 1.375(4) . ?
C10 H10 0.9300 . ?
C10 C11 1.378(4) . ?
C10 C25 1.380(4) . ?
C11 H11 0.9300 . ?
C11 C12 1.393(3) . ?
C12 C13 1.457(3) . ?
C13 C26 1.395(3) . ?
C14 C15 1.409(3) . ?
C14 C19 1.385(3) . ?
C14 B2 1.616(4) . ?
C15 C16 1.394(3) . ?
C16 H16 0.9300 . ?
C16 C17 1.389(4) . ?
C17 H17 0.9300 . ?
C17 C18 1.387(4) . ?
C18 H18 0.9300 . ?
C18 C19 1.394(4) . ?
C19 H19 0.9300 . ?
C20 H20 0.9300 . ?
C20 C21 1.395(3) . ?
C21 H21 0.9300 . ?
F1 C27 1.340(6) . ?
F2 C27 1.327(7) . ?
C24 H24 0.9300 . ?
C24 C25 1.375(4) . ?
C25 H25 0.9300 . ?
C26 H26 0.9300 . ?
C27 F1A 1.331(9) . ?
C27 F2A 1.334(9) . ?
C27 F3A 1.320(10) . ?

loop_
_geom_torsion_atom_site_label_1
_geom_torsion_atom_site_label_2
_geom_torsion_atom_site_label_3
_geom_torsion_atom_site_label_4
_geom_torsion
_geom_torsion_site_symmetry_1
_geom_torsion_site_symmetry_2
_geom_torsion_site_symmetry_3
_geom_torsion_site_symmetry_4
_geom_torsion_publ_flag
N1 C12 C13 C6 -0.8(3) . . . . ?
N1 C12 C13 C26 179.7(2) . . . . ?
N1 C24 C25 C10 -0.2(4) . . . . ?
C2 C3 C4 C5 0.4(3) . . . . ?
C2 C3 C4 C15 -179.9(2) . . . . ?
C3 C2 C21 C20 -1.2(4) . . . . ?
C3 C2 C27 F3 7.3(11) . . . . ?
C3 C2 C27 F1 -113.7(6) . . . . ?
C3 C2 C27 F2 130.1(6) . . . . ?
C3 C2 C27 F1A 142.7(8) . . . . ?
C3 C2 C27 F2A 23.8(13) . . . . ?
C3 C2 C27 F3A -93.2(15) . . . . ?
C3 C4 C5 C20 -2.7(3) . . . . ?
C3 C4 C5 B2 176.2(2) . . . . ?
C3 C4 C15 C14 -177.4(2) . . . . ?
C3 C4 C15 C16 3.8(4) . . . . ?
C4 C5 C20 C21 3.2(3) . . . . ?
C4 C5 B2 N1 126.4(2) . . . . ?
C4 C5 B2 C6 -118.9(2) . . . . ?
C4 C5 B2 C14 3.2(2) . . . . ?
C4 C15 C16 C17 177.3(2) . . . . ?
C5 C4 C15 C14 2.3(2) . . . . ?
C5 C4 C15 C16 -176.4(2) . . . . ?
C5 C20 C21 C2 -1.3(4) . . . . ?
C6 C7 C8 C9 -0.2(5) . . . . ?
C6 C13 C26 C9 0.2(4) . . . . ?
C7 C6 C13 C12 -179.4(2) . . . . ?
C7 C6 C13 C26 0.2(4) . . . . ?
C7 C6 B2 N1 179.0(3) . . . . ?
C7 C6 B2 C5 53.7(4) . . . . ?
C7 C6 B2 C14 -61.2(3) . . . . ?
C7 C8 C9 C26 0.5(5) . . . . ?
C8 C9 C26 C13 -0.5(4) . . . . ?
C10 C11 C12 N1 1.0(4) . . . . ?
C10 C11 C12 C13 -179.2(2) . . . . ?
C11 C10 C25 C24 -0.1(4) . . . . ?
C11 C12 C13 C6 179.4(2) . . . . ?
C11 C12 C13 C26 -0.1(4) . . . . ?
C12 N1 C24 C25 0.9(4) . . . . ?
C12 N1 B2 C5 129.5(2) . . . . ?
C12 N1 B2 C6 4.0(2) . . . . ?
C12 N1 B2 C14 -115.1(2) . . . . ?
C12 C13 C26 C9 179.6(2) . . . . ?
C13 C6 C7 C8 -0.2(4) . . . . ?
C13 C6 B2 N1 -4.4(2) . . . . ?
C13 C6 B2 C5 -129.7(2) . . . . ?
C13 C6 B2 C14 115.4(2) . . . . ?
C14 C15 C16 C17 -1.3(3) . . . . ?
C15 C4 C5 C20 177.52(19) . . . . ?
C15 C4 C5 B2 -3.6(2) . . . . ?
C15 C14 C19 C18 3.4(3) . . . . ?
C15 C14 B2 N1 -127.2(2) . . . . ?
C15 C14 B2 C5 -1.9(2) . . . . ?
C15 C14 B2 C6 123.3(2) . . . . ?
C15 C16 C17 C18 2.2(4) . . . . ?
C16 C17 C18 C19 -0.3(4) . . . . ?
C17 C18 C19 C14 -2.5(4) . . . . ?
C19 C14 C15 C4 179.7(2) . . . . ?
C19 C14 C15 C16 -1.4(3) . . . . ?
C19 C14 B2 N1 53.1(4) . . . . ?
C19 C14 B2 C5 178.4(2) . . . . ?
C19 C14 B2 C6 -56.4(3) . . . . ?
C20 C5 B2 N1 -54.9(3) . . . . ?
C20 C5 B2 C6 59.8(3) . . . . ?
C20 C5 B2 C14 -178.0(2) . . . . ?
C21 C2 C3 C4 1.6(3) . . . . ?
C21 C2 C27 F3 -173.6(10) . . . . ?
C21 C2 C27 F1 65.5(6) . . . . ?
C21 C2 C27 F2 -50.8(7) . . . . ?
C21 C2 C27 F1A -38.1(9) . . . . ?
C21 C2 C27 F2A -157.0(12) . . . . ?
C21 C2 C27 F3A 86.0(15) . . . . ?
C24 N1 C12 C11 -1.3(4) . . . . ?
C24 N1 C12 C13 178.9(2) . . . . ?
C24 N1 B2 C5 -51.9(4) . . . . ?
C24 N1 B2 C6 -177.4(2) . . . . ?
C24 N1 B2 C14 63.6(3) . . . . ?
C25 C10 C11 C12 -0.3(4) . . . . ?
C27 C2 C3 C4 -179.2(2) . . . . ?
C27 C2 C21 C20 179.7(2) . . . . ?
B2 N1 C12 C11 177.5(2) . . . . ?
B2 N1 C12 C13 -2.3(3) . . . . ?
B2 N1 C24 C25 -177.7(3) . . . . ?
B2 C5 C20 C21 -175.4(2) . . . . ?
B2 C6 C7 C8 176.2(3) . . . . ?
B2 C6 C13 C12 3.6(3) . . . . ?
B2 C6 C13 C26 -176.9(2) . . . . ?
B2 C14 C15 C4 0.0(2) . . . . ?
B2 C14 C15 C16 178.8(2) . . . . ?
B2 C14 C19 C18 -177.0(2) . . . . ?
